data_7160178
loop_
_publ_author_name
'Chahal, Kapil'
'Badhavath, Ravikumar'
'Matharu, Simran Kaur'
'Vinod, Anjana'
'Vani, Damera'
'Potluri, Vijaya Rani'
'Sridhar, Balasubramanian'
'Reddy, Kallu Rajender'

_publ_section_title
;
 Silver-catalyzed regioselective synthesis of pyrano heterocycles: a
 versatile route to samoquasine A derivatives.
;
_journal_issue 45
_journal_name_full 'Organic &amp; biomolecular chemistry'
_journal_page_first 8898
_journal_page_last 8903
_journal_paper_doi 10.1039/d4ob01446d
_journal_volume 22
_journal_year 2024
_chemical_formula_moiety 'C19 H14 N2 O'
_chemical_formula_sum 'C19 H14 N2 O'
_chemical_formula_weight 286.32
_space_group_crystal_system monoclinic
_space_group_IT_number 14
_space_group_name_Hall '-P 2ybc'
_space_group_name_H-M_alt 'P 1 21/c 1'
_atom_sites_solution_hydrogens geom
_audit_creation_method SHELXL-2019/2
_audit_update_record
;
2024-01-30 deposited with the CCDC.	2024-10-08 downloaded from the CCDC.
;
_cell_angle_alpha 90
_cell_angle_beta 92.710(3)
_cell_angle_gamma 90
_cell_formula_units_Z 4
_cell_length_a 7.9636(5)
_cell_length_b 17.0485(10)
_cell_length_c 10.3861(7)
_cell_measurement_reflns_used 7184
_cell_measurement_temperature 294(2)
_cell_measurement_theta_max 30.3095
_cell_measurement_theta_min 2.298
_cell_volume 1408.52(15)
_computing_cell_refinement '<i>SAINT</i> (Bruker, 2016)'
_computing_data_collection '<i>APEX3</i> (Bruker, 2016)'
_computing_data_reduction 'Bruker SAINT'
_computing_molecular_graphics 'Bruker SHELXTL'
_computing_publication_material 'Bruker SHELXTL'
_computing_structure_refinement 'SHELXL-2018/3 (Sheldrick, 2018)'
_computing_structure_solution 'SHELXT 2018/2 (Sheldrick, 2018)'
_diffrn_ambient_temperature 294(2)
_diffrn_measured_fraction_theta_full 0.993
_diffrn_measured_fraction_theta_max 0.957
_diffrn_measurement_device_type 'Bruker D8 QUEST PHOTON-100'
_diffrn_measurement_method '\w and \f'
_diffrn_radiation_type MoK\a
_diffrn_radiation_wavelength 0.71073
_diffrn_reflns_av_R_equivalents 0.0541
_diffrn_reflns_av_unetI/netI 0.0484
_diffrn_reflns_Laue_measured_fraction_full 0.993
_diffrn_reflns_Laue_measured_fraction_max 0.957
_diffrn_reflns_limit_h_max 7
_diffrn_reflns_limit_h_min -11
_diffrn_reflns_limit_k_max 24
_diffrn_reflns_limit_k_min -23
_diffrn_reflns_limit_l_max 14
_diffrn_reflns_limit_l_min -14
_diffrn_reflns_number 22983
_diffrn_reflns_point_group_measured_fraction_full 0.993
_diffrn_reflns_point_group_measured_fraction_max 0.957
_diffrn_reflns_theta_full 25.242
_diffrn_reflns_theta_max 30.511
_diffrn_reflns_theta_min 2.560
_exptl_absorpt_coefficient_mu 0.085
_exptl_absorpt_correction_T_max 0.7461
_exptl_absorpt_correction_T_min 0.6944
_exptl_absorpt_correction_type multi-scan
_exptl_absorpt_process_details
;
 SADABS 2016/2: Krause, L., Herbst-Irmer, R., Sheldrick G.M. & Stalke D.,
 J. Appl. Cryst. 48 (2015) 3-10
;
_exptl_crystal_colour colourless
_exptl_crystal_density_diffrn 1.350
_exptl_crystal_description block
_exptl_crystal_F_000 600
_exptl_crystal_size_max 0.230
_exptl_crystal_size_mid 0.210
_exptl_crystal_size_min 0.160
_refine_diff_density_max 0.240
_refine_diff_density_min -0.164
_refine_diff_density_rms 0.037
_refine_ls_extinction_method none
_refine_ls_goodness_of_fit_ref 1.046
_refine_ls_hydrogen_treatment constr
_refine_ls_matrix_type full
_refine_ls_number_parameters 200
_refine_ls_number_reflns 4119
_refine_ls_number_restraints 0
_refine_ls_restrained_S_all 1.046
_refine_ls_R_factor_all 0.0989
_refine_ls_R_factor_gt 0.0548
_refine_ls_shift/su_max 0.000
_refine_ls_shift/su_mean 0.000
_refine_ls_structure_factor_coef Fsqd
_refine_ls_weighting_details 'w=1/[\s^2^(Fo^2^)+(0.0633P)^2^+0.2643P] where P=(Fo^2^+2Fc^2^)/3'
_refine_ls_weighting_scheme calc
_refine_ls_wR_factor_gt 0.1273
_refine_ls_wR_factor_ref 0.1544
_reflns_Friedel_coverage 0.000
_reflns_number_gt 2582
_reflns_number_total 4119
_reflns_threshold_expression 'I > 2\s(I)'
_cod_data_source_file d4ob01446d2.cif
_cod_data_source_block KB1225_0m
_cod_depositor_comments 'Adding full bibliography for 7160178.cif.'
_cod_original_sg_symbol_H-M 'P 21/c'
_cod_database_code 7160178
_shelx_shelxl_version_number 2019/2
_shelx_space_group_comment
;
The symmetry employed for this shelxl refinement is uniquely defined
by the following loop, which should always be used as a source of
symmetry information in preference to the above space-group names.
They are only intended as comments.
;
_shelx_estimated_absorpt_t_min 0.981
_shelx_estimated_absorpt_t_max 0.987

loop_
_space_group_symop_operation_xyz
'x, y, z'
'-x, y+1/2, -z+1/2'
'-x, -y, -z'
'x, -y-1/2, z-1/2'

loop_
_atom_site_label
_atom_site_type_symbol
_atom_site_fract_x
_atom_site_fract_y
_atom_site_fract_z
_atom_site_U_iso_or_equiv
_atom_site_adp_type
_atom_site_occupancy
_atom_site_site_symmetry_order
_atom_site_calc_flag
_atom_site_refinement_flags_posn
_atom_site_refinement_flags_adp
_atom_site_refinement_flags_occupancy
_atom_site_disorder_assembly
_atom_site_disorder_group
C1 C 0.85234(19) 0.29922(9) 0.69754(14) 0.0471(3) Uani 1 1 d . . . . .
H1 H 0.796723 0.270852 0.631997 0.057 Uiso 1 1 calc R U . . .
C2 C 0.9256(2) 0.26050(10) 0.80148(15) 0.0546(4) Uani 1 1 d . . . . .
H2 H 0.920996 0.206039 0.804955 0.066 Uiso 1 1 calc R U . . .
C3 C 1.0069(2) 0.30197(11) 0.90199(16) 0.0601(4) Uani 1 1 d . . . . .
H3 H 1.056740 0.275037 0.971680 0.072 Uiso 1 1 calc R U . . .
C4 C 1.0137(2) 0.38167(11) 0.89846(15) 0.0567(4) Uani 1 1 d . . . . .
H4 H 1.065902 0.408912 0.966828 0.068 Uiso 1 1 calc R U . . .
C5 C 0.94221(17) 0.42342(9) 0.79202(13) 0.0441(3) Uani 1 1 d . . . . .
C6 C 0.86063(16) 0.38136(8) 0.68929(12) 0.0377(3) Uani 1 1 d . . . . .
C7 C 0.79351(16) 0.42539(7) 0.58010(12) 0.0360(3) Uani 1 1 d . . . . .
C8 C 0.81382(16) 0.50608(8) 0.58188(13) 0.0385(3) Uani 1 1 d . . . . .
C9 C 0.89511(19) 0.54174(9) 0.69142(15) 0.0497(4) Uani 1 1 d . . . . .
H9 H 0.905302 0.596079 0.691287 0.060 Uiso 1 1 calc R U . . .
C10 C 0.71237(17) 0.39032(8) 0.46960(12) 0.0394(3) Uani 1 1 d . . . . .
H10 H 0.697241 0.336248 0.466952 0.047 Uiso 1 1 calc R U . . .
C11 C 0.65658(16) 0.43494(8) 0.36766(12) 0.0388(3) Uani 1 1 d . . . . .
C12 C 0.75371(17) 0.55512(8) 0.47439(13) 0.0419(3) Uani 1 1 d . . . . .
C13 C 0.5970(2) 0.56578(9) 0.26846(15) 0.0543(4) Uani 1 1 d . . . . .
H13A H 0.680595 0.578722 0.208278 0.082 Uiso 1 1 calc R U . . .
H13B H 0.555259 0.613053 0.305676 0.082 Uiso 1 1 calc R U . . .
H13C H 0.506059 0.538291 0.224503 0.082 Uiso 1 1 calc R U . . .
C14 C 0.58392(17) 0.39587(8) 0.24930(13) 0.0420(3) Uani 1 1 d . . . . .
C15 C 0.65581(19) 0.40475(10) 0.13043(14) 0.0508(4) Uani 1 1 d . . . . .
H15 H 0.746632 0.438377 0.122257 0.061 Uiso 1 1 calc R U . . .
C16 C 0.5915(2) 0.36330(11) 0.02446(15) 0.0580(4) Uani 1 1 d . . . . .
H16 H 0.639266 0.369441 -0.054903 0.070 Uiso 1 1 calc R U . . .
C17 C 0.4576(2) 0.31314(10) 0.03552(16) 0.0604(5) Uani 1 1 d . . . . .
H17 H 0.414828 0.285876 -0.036327 0.073 Uiso 1 1 calc R U . . .
C18 C 0.3870(2) 0.30328(10) 0.15285(16) 0.0575(4) Uani 1 1 d . . . . .
H18 H 0.297000 0.269089 0.160409 0.069 Uiso 1 1 calc R U . . .
C19 C 0.44998(19) 0.34432(9) 0.25971(14) 0.0484(4) Uani 1 1 d . . . . .
H19 H 0.402330 0.337325 0.338935 0.058 Uiso 1 1 calc R U . . .
N1 N 0.95666(17) 0.50404(8) 0.79236(12) 0.0546(3) Uani 1 1 d . . . . .
N2 N 0.67238(14) 0.51564(6) 0.37104(11) 0.0413(3) Uani 1 1 d . . . . .
O1 O 0.76997(15) 0.62675(6) 0.47183(11) 0.0580(3) Uani 1 1 d . . . . .

loop_
_atom_site_aniso_label
_atom_site_aniso_U_11
_atom_site_aniso_U_22
_atom_site_aniso_U_33
_atom_site_aniso_U_23
_atom_site_aniso_U_13
_atom_site_aniso_U_12
C1 0.0534(8) 0.0450(8) 0.0425(8) 0.0033(6) -0.0024(6) 0.0015(6)
C2 0.0567(9) 0.0529(9) 0.0543(9) 0.0145(7) 0.0032(7) 0.0060(7)
C3 0.0506(9) 0.0804(12) 0.0488(9) 0.0228(8) -0.0045(7) 0.0013(8)
C4 0.0483(8) 0.0819(12) 0.0390(8) 0.0046(8) -0.0072(6) -0.0080(8)
C5 0.0399(7) 0.0556(9) 0.0366(7) -0.0019(6) -0.0002(5) -0.0057(6)
C6 0.0370(6) 0.0437(7) 0.0325(6) 0.0001(5) 0.0016(5) 0.0011(5)
C7 0.0374(6) 0.0382(7) 0.0324(6) -0.0019(5) 0.0023(5) 0.0001(5)
C8 0.0411(7) 0.0375(7) 0.0373(7) -0.0035(5) 0.0050(5) -0.0023(5)
C9 0.0546(8) 0.0430(8) 0.0512(9) -0.0080(7) -0.0004(7) -0.0093(6)
C10 0.0500(8) 0.0334(6) 0.0344(7) -0.0011(5) -0.0022(5) -0.0009(5)
C11 0.0421(7) 0.0396(7) 0.0346(7) 0.0001(5) 0.0013(5) 0.0020(5)
C12 0.0462(7) 0.0365(7) 0.0436(8) 0.0001(6) 0.0083(6) 0.0002(6)
C13 0.0595(9) 0.0524(9) 0.0511(9) 0.0155(7) 0.0023(7) 0.0123(7)
C14 0.0460(7) 0.0439(7) 0.0354(7) 0.0006(6) -0.0054(5) 0.0052(6)
C15 0.0505(8) 0.0632(10) 0.0383(8) 0.0016(7) -0.0030(6) -0.0010(7)
C16 0.0614(10) 0.0774(11) 0.0346(8) -0.0033(7) -0.0045(7) 0.0105(9)
C17 0.0644(10) 0.0663(10) 0.0487(9) -0.0154(8) -0.0166(8) 0.0093(8)
C18 0.0589(9) 0.0538(9) 0.0585(10) -0.0062(7) -0.0120(8) -0.0045(7)
C19 0.0531(8) 0.0491(8) 0.0427(8) 0.0009(6) -0.0021(6) 0.0008(7)
N1 0.0585(8) 0.0570(8) 0.0472(7) -0.0087(6) -0.0084(6) -0.0112(6)
N2 0.0486(6) 0.0384(6) 0.0370(6) 0.0042(5) 0.0018(5) 0.0039(5)
O1 0.0796(8) 0.0349(6) 0.0600(7) 0.0024(5) 0.0073(6) -0.0027(5)

loop_
_atom_type_symbol
_atom_type_description
_atom_type_scat_dispersion_real
_atom_type_scat_dispersion_imag
_atom_type_scat_source
C C 0.0033 0.0016 'International Tables Vol C Tables 4.2.6.8 and 6.1.1.4'
H H 0.0000 0.0000 'International Tables Vol C Tables 4.2.6.8 and 6.1.1.4'
N N 0.0061 0.0033 'International Tables Vol C Tables 4.2.6.8 and 6.1.1.4'
O O 0.0106 0.0060 'International Tables Vol C Tables 4.2.6.8 and 6.1.1.4'

loop_
_geom_angle_atom_site_label_1
_geom_angle_atom_site_label_2
_geom_angle_atom_site_label_3
_geom_angle
_geom_angle_site_symmetry_1
_geom_angle_site_symmetry_3
_geom_angle_publ_flag
C2 C1 C6 120.54(14) . . ?
C2 C1 H1 119.7 . . ?
C6 C1 H1 119.7 . . ?
C1 C2 C3 120.68(15) . . ?
C1 C2 H2 119.7 . . ?
C3 C2 H2 119.7 . . ?
C4 C3 C2 120.25(14) . . ?
C4 C3 H3 119.9 . . ?
C2 C3 H3 119.9 . . ?
C3 C4 C5 120.64(15) . . ?
C3 C4 H4 119.7 . . ?
C5 C4 H4 119.7 . . ?
N1 C5 C4 118.03(13) . . ?
N1 C5 C6 122.78(13) . . ?
C4 C5 C6 119.19(14) . . ?
C1 C6 C5 118.66(12) . . ?
C1 C6 C7 123.39(12) . . ?
C5 C6 C7 117.93(12) . . ?
C8 C7 C10 118.46(12) . . ?
C8 C7 C6 117.91(11) . . ?
C10 C7 C6 123.61(12) . . ?
C7 C8 C9 118.99(13) . . ?
C7 C8 C12 121.71(12) . . ?
C9 C8 C12 119.29(12) . . ?
N1 C9 C8 124.94(14) . . ?
N1 C9 H9 117.5 . . ?
C8 C9 H9 117.5 . . ?
C11 C10 C7 120.80(12) . . ?
C11 C10 H10 119.6 . . ?
C7 C10 H10 119.6 . . ?
C10 C11 N2 120.71(12) . . ?
C10 C11 C14 119.43(12) . . ?
N2 C11 C14 119.81(11) . . ?
O1 C12 N2 120.46(13) . . ?
O1 C12 C8 123.77(13) . . ?
N2 C12 C8 115.77(12) . . ?
N2 C13 H13A 109.5 . . ?
N2 C13 H13B 109.5 . . ?
H13A C13 H13B 109.5 . . ?
N2 C13 H13C 109.5 . . ?
H13A C13 H13C 109.5 . . ?
H13B C13 H13C 109.5 . . ?
C19 C14 C15 119.11(13) . . ?
C19 C14 C11 119.19(13) . . ?
C15 C14 C11 121.49(13) . . ?
C16 C15 C14 119.76(15) . . ?
C16 C15 H15 120.1 . . ?
C14 C15 H15 120.1 . . ?
C17 C16 C15 120.64(15) . . ?
C17 C16 H16 119.7 . . ?
C15 C16 H16 119.7 . . ?
C16 C17 C18 120.03(15) . . ?
C16 C17 H17 120.0 . . ?
C18 C17 H17 120.0 . . ?
C17 C18 C19 119.99(16) . . ?
C17 C18 H18 120.0 . . ?
C19 C18 H18 120.0 . . ?
C18 C19 C14 120.46(15) . . ?
C18 C19 H19 119.8 . . ?
C14 C19 H19 119.8 . . ?
C9 N1 C5 117.42(12) . . ?
C11 N2 C12 122.45(11) . . ?
C11 N2 C13 121.77(12) . . ?
C12 N2 C13 115.71(12) . . ?

loop_
_geom_bond_atom_site_label_1
_geom_bond_atom_site_label_2
_geom_bond_distance
_geom_bond_site_symmetry_2
_geom_bond_publ_flag
C1 C2 1.372(2) . ?
C1 C6 1.405(2) . ?
C1 H1 0.9300 . ?
C2 C3 1.395(2) . ?
C2 H2 0.9300 . ?
C3 C4 1.360(2) . ?
C3 H3 0.9300 . ?
C4 C5 1.412(2) . ?
C4 H4 0.9300 . ?
C5 N1 1.379(2) . ?
C5 C6 1.4175(18) . ?
C6 C7 1.4415(18) . ?
C7 C8 1.3852(18) . ?
C7 C10 1.4220(17) . ?
C8 C9 1.4189(19) . ?
C8 C12 1.4574(19) . ?
C9 N1 1.3053(19) . ?
C9 H9 0.9300 . ?
C10 C11 1.3611(18) . ?
C10 H10 0.9300 . ?
C11 N2 1.3818(17) . ?
C11 C14 1.4908(18) . ?
C12 O1 1.2284(17) . ?
C12 N2 1.3997(18) . ?
C13 N2 1.4717(17) . ?
C13 H13A 0.9600 . ?
C13 H13B 0.9600 . ?
C13 H13C 0.9600 . ?
C14 C19 1.390(2) . ?
C14 C15 1.393(2) . ?
C15 C16 1.386(2) . ?
C15 H15 0.9300 . ?
C16 C17 1.376(3) . ?
C16 H16 0.9300 . ?
C17 C18 1.376(2) . ?
C17 H17 0.9300 . ?
C18 C19 1.386(2) . ?
C18 H18 0.9300 . ?
C19 H19 0.9300 . ?

loop_
_geom_torsion_atom_site_label_1
_geom_torsion_atom_site_label_2
_geom_torsion_atom_site_label_3
_geom_torsion_atom_site_label_4
_geom_torsion
_geom_torsion_site_symmetry_1
_geom_torsion_site_symmetry_2
_geom_torsion_site_symmetry_3
_geom_torsion_site_symmetry_4
_geom_torsion_publ_flag
C6 C1 C2 C3 1.2(2) . . . . ?
C1 C2 C3 C4 0.4(2) . . . . ?
C2 C3 C4 C5 -1.5(3) . . . . ?
C3 C4 C5 N1 -178.39(15) . . . . ?
C3 C4 C5 C6 1.0(2) . . . . ?
C2 C1 C6 C5 -1.7(2) . . . . ?
C2 C1 C6 C7 176.93(13) . . . . ?
N1 C5 C6 C1 179.92(13) . . . . ?
C4 C5 C6 C1 0.6(2) . . . . ?
N1 C5 C6 C7 1.3(2) . . . . ?
C4 C5 C6 C7 -178.08(13) . . . . ?
C1 C6 C7 C8 -178.18(13) . . . . ?
C5 C6 C7 C8 0.41(18) . . . . ?
C1 C6 C7 C10 -0.1(2) . . . . ?
C5 C6 C7 C10 178.50(12) . . . . ?
C10 C7 C8 C9 -179.79(12) . . . . ?
C6 C7 C8 C9 -1.60(19) . . . . ?
C10 C7 C8 C12 0.30(19) . . . . ?
C6 C7 C8 C12 178.48(12) . . . . ?
C7 C8 C9 N1 1.3(2) . . . . ?
C12 C8 C9 N1 -178.79(14) . . . . ?
C8 C7 C10 C11 0.3(2) . . . . ?
C6 C7 C10 C11 -177.79(12) . . . . ?
C7 C10 C11 N2 -2.2(2) . . . . ?
C7 C10 C11 C14 175.35(12) . . . . ?
C7 C8 C12 O1 -179.60(13) . . . . ?
C9 C8 C12 O1 0.5(2) . . . . ?
C7 C8 C12 N2 0.98(19) . . . . ?
C9 C8 C12 N2 -178.93(12) . . . . ?
C10 C11 C14 C19 55.56(18) . . . . ?
N2 C11 C14 C19 -126.85(14) . . . . ?
C10 C11 C14 C15 -119.05(16) . . . . ?
N2 C11 C14 C15 58.55(18) . . . . ?
C19 C14 C15 C16 1.0(2) . . . . ?
C11 C14 C15 C16 175.64(13) . . . . ?
C14 C15 C16 C17 -0.3(2) . . . . ?
C15 C16 C17 C18 -0.5(2) . . . . ?
C16 C17 C18 C19 0.5(2) . . . . ?
C17 C18 C19 C14 0.3(2) . . . . ?
C15 C14 C19 C18 -1.1(2) . . . . ?
C11 C14 C19 C18 -175.79(13) . . . . ?
C8 C9 N1 C5 0.3(2) . . . . ?
C4 C5 N1 C9 177.71(14) . . . . ?
C6 C5 N1 C9 -1.6(2) . . . . ?
C10 C11 N2 C12 3.7(2) . . . . ?
C14 C11 N2 C12 -173.88(12) . . . . ?
C10 C11 N2 C13 -173.27(13) . . . . ?
C14 C11 N2 C13 9.17(19) . . . . ?
O1 C12 N2 C11 177.60(13) . . . . ?
C8 C12 N2 C11 -2.96(18) . . . . ?
O1 C12 N2 C13 -5.28(19) . . . . ?
C8 C12 N2 C13 174.16(12) . . . . ?
